data_4083662
loop_
_publ_author_name
'Mustafizur Rahman, A. F. M.'
'Murafuji, Toshihiro'
'Shibasaki, Toshihisa'
'Suetake, Kouichi'
'Kurotobi, Kei'
'Sugihara, Yoshikazu'
'Azuma, Nagao'
'Mikata, Yuji'

_publ_section_title
;
 Characterization of Azulenylphosphine Derivatives. Unexpected
 Debromination and Its Synthetic Utility in the Preparation of
 2-Substituted Azulene
;
_journal_issue 12
_journal_name_full Organometallics
_journal_page_first 2971
_journal_paper_doi 10.1021/om0607090
_journal_volume 26
_journal_year 2007
_chemical_formula_moiety 'C22 H16 Br O P '
_chemical_formula_sum 'C22 H16 Br O P'
_chemical_formula_weight 407.25
_space_group_IT_number 14
_symmetry_cell_setting monoclinic
_symmetry_Int_Tables_number 14
_symmetry_space_group_name_Hall '-P 2yn'
_symmetry_space_group_name_H-M 'P 1 21/n 1'
_cell_angle_alpha 90
_cell_angle_beta 95.740(2)
_cell_angle_gamma 90
_cell_formula_units_Z 4
_cell_length_a 9.984(5)
_cell_length_b 9.519(5)
_cell_length_c 18.881(10)
_cell_measurement_reflns_used 3018
_cell_measurement_temperature 173.1
_cell_measurement_theta_max 28.7
_cell_measurement_theta_min 2.1
_cell_volume 1785.4(16)
_computing_cell_refinement CrystalClear
_computing_data_collection CrystalClear
_computing_data_reduction CrystalStructure
_computing_publication_material 'CrystalStructure 3.6.0'
_computing_structure_refinement SHELXL
_computing_structure_solution SHELXS97
_diffrn_detector_area_resol_mean 7.31
_diffrn_measured_fraction_theta_full 0.9904
_diffrn_measured_fraction_theta_max 0.9816
_diffrn_measurement_device_type 'Rigaku Mercury'
_diffrn_measurement_method omega
_diffrn_radiation_type 'Mo Kalpha'
_diffrn_radiation_wavelength 0.7107
_diffrn_reflns_av_R_equivalents 0.050
_diffrn_reflns_limit_h_max 12
_diffrn_reflns_limit_h_min -13
_diffrn_reflns_limit_k_max 12
_diffrn_reflns_limit_k_min -12
_diffrn_reflns_limit_l_max 24
_diffrn_reflns_limit_l_min -25
_diffrn_reflns_number 15194
_diffrn_reflns_theta_full 27.50
_diffrn_reflns_theta_max 28.70
_exptl_absorpt_coefficient_mu 2.405
_exptl_absorpt_correction_T_max 0.825
_exptl_absorpt_correction_T_min 0.586
_exptl_absorpt_correction_type multi-scan
_exptl_absorpt_process_details 'Jacobson, R. (1998) Private communication'
_exptl_crystal_colour green
_exptl_crystal_density_diffrn 1.515
_exptl_crystal_density_method 'not measured'
_exptl_crystal_description unknown
_exptl_crystal_F_000 824.00
_exptl_crystal_size_max 0.20
_exptl_crystal_size_mid 0.18
_exptl_crystal_size_min 0.08
_refine_diff_density_max 0.79
_refine_diff_density_min -0.49
_refine_ls_extinction_method none
_refine_ls_goodness_of_fit_ref 0.955
_refine_ls_hydrogen_treatment refall
_refine_ls_number_parameters 227
_refine_ls_number_reflns 4072
_refine_ls_R_factor_gt 0.0460
_refine_ls_shift/su_max 0.0000
_refine_ls_structure_factor_coef Fsqd
_refine_ls_weighting_details 'w = 1/[sigma^2^(Fo^2^)+(0.0418P)^2^+0.0000P] where P=(Fo^2^+2Fc^2^)/3'
_refine_ls_weighting_scheme calc
_refine_ls_wR_factor_ref 0.1100
_reflns_number_gt 1765
_reflns_number_total 4546
_reflns_threshold_expression F^2^>2.0sigma(F^2^)
_cod_data_source_file om0607090-file003.cif
_cod_data_source_block '__AzureneCT-050520_Compound_9'
_cod_original_cell_volume 1785.5(16)
_cod_original_formula_sum 'C22 H16 Br O P '
_cod_database_code 4083662

loop_
_symmetry_equiv_pos_site_id
_symmetry_equiv_pos_as_xyz
1 +X,+Y,+Z
2 1/2-X,1/2+Y,1/2-Z
3 -X,-Y,-Z
4 1/2+X,1/2-Y,1/2+Z

loop_
_atom_site_label
_atom_site_type_symbol
_atom_site_fract_x
_atom_site_fract_y
_atom_site_fract_z
_atom_site_U_iso_or_equiv
_atom_site_adp_type
_atom_site_occupancy
_atom_site_symmetry_multiplicity
_atom_site_calc_flag
_atom_site_refinement_flags
Br(1) Br 0.20603(4) 0.90907(4) 0.10240(2) 0.0414(2) Uani 1.00 1 d .
P(1) P 0.40759(9) 0.61274(10) 0.16229(5) 0.0247(2) Uani 1.00 1 d .
O(1) O 0.3525(2) 0.6567(3) 0.22888(13) 0.0311(6) Uani 1.00 1 d .
C(1) C 0.2088(4) 0.7321(4) 0.0584(2) 0.0279(9) Uani 1.00 1 d .
C(2) C 0.2897(3) 0.6180(4) 0.0846(2) 0.0228(8) Uani 1.00 1 d .
C(3) C 0.2610(3) 0.5066(4) 0.0375(2) 0.0255(9) Uani 1.00 1 d .
C(4) C 0.1213(4) 0.4643(4) -0.0747(2) 0.0293(9) Uani 1.00 1 d .
C(5) C 0.0362(4) 0.4987(4) -0.1349(2) 0.0342(10) Uani 1.00 1 d .
C(6) C -0.0247(4) 0.6257(4) -0.1517(2) 0.0340(10) Uani 1.00 1 d .
C(7) C -0.0217(4) 0.7509(4) -0.1131(2) 0.0342(10) Uani 1.00 1 d .
C(8) C 0.0457(4) 0.7819(4) -0.0478(2) 0.0307(9) Uani 1.00 1 d .
C(9) C 0.1322(3) 0.6957(4) -0.0047(2) 0.0245(8) Uani 1.00 1 d .
C(10) C 0.1669(3) 0.5476(4) -0.0179(2) 0.0236(8) Uani 1.00 1 d .
C(11) C 0.5482(4) 0.7198(4) 0.1411(2) 0.0275(9) Uani 1.00 1 d .
C(12) C 0.5587(4) 0.7760(4) 0.0745(2) 0.0327(9) Uani 1.00 1 d .
C(13) C 0.6684(4) 0.8607(4) 0.0619(3) 0.0428(11) Uani 1.00 1 d .
C(14) C 0.7664(4) 0.8876(4) 0.1174(3) 0.0452(12) Uani 1.00 1 d .
C(15) C 0.7573(4) 0.8311(4) 0.1831(3) 0.0435(12) Uani 1.00 1 d .
C(16) C 0.6490(4) 0.7481(4) 0.1958(2) 0.0353(10) Uani 1.00 1 d .
C(17) C 0.4624(4) 0.4330(4) 0.1646(2) 0.0244(8) Uani 1.00 1 d .
C(18) C 0.5665(4) 0.3853(4) 0.1270(2) 0.0320(9) Uani 1.00 1 d .
C(19) C 0.5953(4) 0.2426(4) 0.1260(2) 0.0372(10) Uani 1.00 1 d .
C(20) C 0.5211(4) 0.1483(4) 0.1615(2) 0.0359(10) Uani 1.00 1 d .
C(21) C 0.4187(4) 0.1954(4) 0.1985(2) 0.0334(10) Uani 1.00 1 d .
C(22) C 0.3897(4) 0.3371(4) 0.2013(2) 0.0272(9) Uani 1.00 1 d .
H(1) H 0.2993 0.4176 0.0425 0.031 Uiso 1.00 1 c R
H(2) H 0.1517 0.3719 -0.0725 0.035 Uiso 1.00 1 c R
H(3) H 0.0181 0.4270 -0.1679 0.041 Uiso 1.00 1 c R
H(4) H -0.0758 0.6285 -0.1956 0.041 Uiso 1.00 1 c R
H(5) H -0.0726 0.8239 -0.1346 0.041 Uiso 1.00 1 c R
H(6) H 0.0318 0.8715 -0.0303 0.037 Uiso 1.00 1 c R
H(7) H 0.4922 0.7574 0.0376 0.039 Uiso 1.00 1 c R
H(8) H 0.6753 0.8983 0.0170 0.051 Uiso 1.00 1 c R
H(9) H 0.8391 0.9447 0.1098 0.054 Uiso 1.00 1 c R
H(10) H 0.8247 0.8487 0.2196 0.052 Uiso 1.00 1 c R
H(11) H 0.6432 0.7110 0.2410 0.042 Uiso 1.00 1 c R
H(12) H 0.3217 0.3684 0.2277 0.033 Uiso 1.00 1 c R
H(13) H 0.3682 0.1314 0.2218 0.040 Uiso 1.00 1 c R
H(14) H 0.5406 0.0528 0.1603 0.043 Uiso 1.00 1 c R
H(15) H 0.6652 0.2104 0.1013 0.045 Uiso 1.00 1 c R
H(16) H 0.6163 0.4484 0.1027 0.038 Uiso 1.00 1 c R

loop_
_atom_site_aniso_label
_atom_site_aniso_U_11
_atom_site_aniso_U_22
_atom_site_aniso_U_33
_atom_site_aniso_U_12
_atom_site_aniso_U_13
_atom_site_aniso_U_23
Br(1) 0.0526(3) 0.0234(2) 0.0457(3) 0.0064(2) -0.0066(2) -0.0074(2)
P(1) 0.0232(5) 0.0257(5) 0.0245(5) 0.0012(4) -0.0007(4) -0.0011(4)
O(1) 0.033(2) 0.034(2) 0.027(2) 0.0012(12) 0.0054(12) -0.0056(12)
C(1) 0.028(2) 0.020(2) 0.035(2) -0.001(2) 0.000(2) 0.001(2)
C(2) 0.021(2) 0.023(2) 0.025(2) -0.001(2) 0.003(2) 0.000(2)
C(3) 0.025(2) 0.020(2) 0.032(2) 0.004(2) 0.004(2) -0.001(2)
C(4) 0.032(2) 0.025(2) 0.031(2) 0.001(2) 0.003(2) -0.002(2)
C(5) 0.034(3) 0.035(2) 0.031(2) -0.001(2) -0.004(2) -0.008(2)
C(6) 0.026(2) 0.045(3) 0.030(2) 0.002(2) -0.005(2) 0.004(2)
C(7) 0.033(2) 0.031(2) 0.038(3) 0.004(2) -0.004(2) 0.007(2)
C(8) 0.033(2) 0.023(2) 0.036(2) 0.001(2) -0.002(2) 0.000(2)
C(9) 0.020(2) 0.022(2) 0.032(2) 0.001(2) 0.003(2) 0.004(2)
C(10) 0.020(2) 0.023(2) 0.028(2) 0.002(2) 0.005(2) 0.001(2)
C(11) 0.025(2) 0.022(2) 0.034(2) 0.006(2) -0.001(2) -0.006(2)
C(12) 0.033(2) 0.027(2) 0.038(3) 0.001(2) 0.003(2) 0.005(2)
C(13) 0.044(3) 0.029(2) 0.056(3) 0.001(2) 0.013(2) 0.006(2)
C(14) 0.036(3) 0.024(2) 0.077(4) -0.003(2) 0.014(3) -0.005(2)
C(15) 0.033(3) 0.029(2) 0.068(4) 0.000(2) -0.004(2) -0.013(2)
C(16) 0.029(2) 0.034(2) 0.042(3) 0.001(2) 0.001(2) -0.003(2)
C(17) 0.023(2) 0.027(2) 0.022(2) 0.001(2) -0.002(2) -0.000(2)
C(18) 0.031(2) 0.029(2) 0.038(2) 0.001(2) 0.011(2) 0.002(2)
C(19) 0.034(2) 0.034(2) 0.045(3) 0.009(2) 0.013(2) 0.003(2)
C(20) 0.035(2) 0.028(2) 0.045(3) 0.005(2) 0.003(2) 0.006(2)
C(21) 0.023(2) 0.026(2) 0.050(3) -0.000(2) 0.001(2) 0.010(2)
C(22) 0.021(2) 0.034(2) 0.026(2) 0.001(2) 0.002(2) 0.003(2)

loop_
_atom_type_symbol
_atom_type_description
_atom_type_scat_dispersion_real
_atom_type_scat_dispersion_imag
_atom_type_scat_source
C C 0.003 0.002
;
International Tables for Crystallography
(1992, Vol. C, Tables 4.2.6.8 and 6.1.1.4)
;
H H 0.000 0.000
;
International Tables for Crystallography
(1992, Vol. C, Table 6.1.1.4)
;
Br Br -0.290 2.459
;
International Tables for Crystallography
(1992, Vol. C, Tables 4.2.6.8 and 6.1.1.4)
;
O O 0.011 0.006
;
International Tables for Crystallography
(1992, Vol. C, Tables 4.2.6.8 and 6.1.1.4)
;
P P 0.102 0.094
;
International Tables for Crystallography
(1992, Vol. C, Tables 4.2.6.8 and 6.1.1.4)
;

loop_
_geom_angle_atom_site_label_1
_geom_angle_atom_site_label_2
_geom_angle_atom_site_label_3
_geom_angle
Br(1) C(1) C(2) 124.6(3)
Br(1) C(1) C(9) 124.7(3)
C(2) P(1) O(1) 114.8(2)
C(11) P(1) O(1) 113.0(2)
C(17) P(1) O(1) 112.8(2)
P(1) C(2) C(1) 127.9(3)
P(1) C(2) C(3) 125.3(3)
C(11) P(1) C(2) 105.3(2)
C(17) P(1) C(2) 102.7(2)
P(1) C(11) C(12) 123.4(3)
P(1) C(11) C(16) 117.6(3)
C(17) P(1) C(11) 107.4(2)
P(1) C(17) C(18) 122.7(3)
P(1) C(17) C(22) 117.6(3)
C(9) C(1) C(2) 110.7(3)
C(1) C(2) C(3) 106.7(3)
C(1) C(9) C(8) 127.4(3)
C(1) C(9) C(10) 105.3(3)
C(2) C(3) C(10) 110.3(3)
C(3) C(10) C(9) 107.0(3)
C(3) C(10) C(4) 124.9(3)
C(10) C(4) C(5) 129.1(4)
C(4) C(5) C(6) 128.1(4)
C(4) C(10) C(9) 128.1(3)
C(5) C(6) C(7) 130.0(4)
C(6) C(7) C(8) 129.4(4)
C(7) C(8) C(9) 128.0(4)
C(8) C(9) C(10) 127.3(3)
C(16) C(11) C(12) 119.1(3)
C(11) C(12) C(13) 120.6(4)
C(11) C(16) C(15) 120.1(4)
C(12) C(13) C(14) 119.0(4)
C(13) C(14) C(15) 120.6(4)
C(14) C(15) C(16) 120.6(4)
C(22) C(17) C(18) 119.5(3)
C(17) C(18) C(19) 119.5(4)
C(17) C(22) C(21) 119.9(4)
C(18) C(19) C(20) 120.5(4)
C(19) C(20) C(21) 119.9(4)
C(20) C(21) C(22) 120.7(4)
C(2) C(3) H(1) 124.8580
H(1) C(3) C(10) 124.8632
H(2) C(4) C(5) 115.4431
C(4) C(5) H(3) 115.9698
H(2) C(4) C(10) 115.4474
H(3) C(5) C(6) 115.9668
C(5) C(6) H(4) 114.9924
H(4) C(6) C(7) 114.9897
C(6) C(7) H(5) 115.3013
C(7) C(8) H(6) 116.0175
H(5) C(7) C(8) 115.3058
H(6) C(8) C(9) 116.0105
C(11) C(12) H(7) 119.6916
C(11) C(16) H(11) 119.9693
H(7) C(12) C(13) 119.6964
C(12) C(13) H(8) 120.4921
H(8) C(13) C(14) 120.4968
C(13) C(14) H(9) 119.7071
C(14) C(15) H(10) 119.6702
H(9) C(14) C(15) 119.6986
C(15) C(16) H(11) 119.9666
H(10) C(15) C(16) 119.6827
C(17) C(18) H(16) 120.2472
C(17) C(22) H(12) 120.0673
H(16) C(18) C(19) 120.2456
C(18) C(19) H(15) 119.7457
H(15) C(19) C(20) 119.7474
C(19) C(20) H(14) 120.0296
C(20) C(21) H(13) 119.6668
H(14) C(20) C(21) 120.0411
C(21) C(22) H(12) 120.0521
H(13) C(21) C(22) 119.6827

loop_
_geom_bond_atom_site_label_1
_geom_bond_atom_site_label_2
_geom_bond_distance
Br(1) C(1) 1.880(4)
P(1) O(1) 1.482(3)
P(1) C(2) 1.787(3)
P(1) C(11) 1.812(4)
P(1) C(17) 1.796(4)
C(1) C(2) 1.413(5)
C(1) C(9) 1.394(5)
C(2) C(3) 1.395(5)
C(3) C(10) 1.390(5)
C(4) C(5) 1.388(5)
C(4) C(10) 1.374(5)
C(5) C(6) 1.376(6)
C(6) C(7) 1.396(6)
C(7) C(8) 1.376(5)
C(8) C(9) 1.393(5)
C(9) C(10) 1.479(5)
C(11) C(12) 1.381(6)
C(11) C(16) 1.394(5)
C(12) C(13) 1.399(6)
C(13) C(14) 1.384(6)
C(14) C(15) 1.363(7)
C(15) C(16) 1.380(6)
C(17) C(18) 1.392(5)
C(17) C(22) 1.394(5)
C(18) C(19) 1.389(5)
C(19) C(20) 1.380(6)
C(20) C(21) 1.370(6)
C(21) C(22) 1.382(5)
C(3) H(1) 0.9300
C(4) H(2) 0.9300
C(5) H(3) 0.9300
C(6) H(4) 0.9299
C(7) H(5) 0.9300
C(8) H(6) 0.9300
C(12) H(7) 0.9300
C(13) H(8) 0.9301
C(14) H(9) 0.9300
C(15) H(10) 0.9300
C(16) H(11) 0.9298
C(18) H(16) 0.9299
C(19) H(15) 0.9299
C(20) H(14) 0.9300
C(21) H(13) 0.9300
C(22) H(12) 0.9300

loop_
_geom_contact_atom_site_label_1
_geom_contact_atom_site_label_2
_geom_contact_distance
_geom_contact_site_symmetry_2
Br(1) P(1) 3.582(1) .
Br(1) O(1) 3.594(2) .
Br(1) C(2) 2.923(3) .
Br(1) C(8) 3.341(4) .
Br(1) C(9) 2.909(4) .
P(1) C(1) 2.880(4) .
P(1) C(3) 2.833(4) .
P(1) C(12) 2.818(4) .
P(1) C(16) 2.750(4) .
P(1) C(18) 2.804(4) .
P(1) C(22) 2.737(4) .
O(1) C(1) 3.465(4) .
O(1) C(2) 2.758(4) .
O(1) C(6) 3.213(5) 56504
O(1) C(7) 3.242(4) 56504
O(1) C(11) 2.752(5) .
O(1) C(16) 3.206(5) .
O(1) C(17) 2.735(4) .
O(1) C(21) 3.177(5) 55502
O(1) C(22) 3.115(5) .
O(1) C(22) 3.342(5) 55502
C(1) C(3) 2.253(5) .
C(1) C(8) 2.499(5) .
C(1) C(10) 2.284(5) .
C(1) C(11) 3.589(5) .
C(1) C(12) 3.501(5) .
C(2) C(9) 2.309(5) .
C(2) C(10) 2.285(5) .
C(2) C(11) 2.861(5) .
C(2) C(12) 3.100(5) .
C(2) C(17) 2.799(5) .
C(2) C(18) 3.569(5) .
C(2) C(22) 3.545(5) .
C(3) C(4) 2.450(5) .
C(3) C(6) 3.580(5) 56503
C(3) C(9) 2.307(5) .
C(3) C(17) 3.054(5) .
C(3) C(18) 3.530(5) .
C(4) C(6) 2.485(5) .
C(4) C(7) 3.130(5) .
C(4) C(8) 3.169(5) .
C(4) C(9) 2.565(5) .
C(4) C(9) 3.425(5) 56503
C(4) C(10) 3.515(5) 56503
C(5) C(7) 2.513(6) .
C(5) C(8) 3.154(6) .
C(5) C(9) 3.163(5) .
C(5) C(10) 2.494(5) .
C(6) O(1) 3.213(5) 46404
C(6) C(3) 3.580(5) 56503
C(6) C(8) 2.506(6) .
C(6) C(9) 3.120(5) .
C(6) C(10) 3.103(5) .
C(7) O(1) 3.242(4) 46404
C(7) C(9) 2.489(5) .
C(7) C(10) 3.137(5) .
C(8) C(10) 2.573(5) .
C(9) C(4) 3.425(5) 56503
C(10) C(4) 3.515(5) 56503
C(10) C(10) 3.583(5) 56503
C(10) C(18) 3.582(5) 66503
C(11) C(13) 2.415(6) .
C(11) C(14) 2.773(6) .
C(11) C(15) 2.403(5) .
C(11) C(17) 2.908(5) .
C(11) C(18) 3.202(5) .
C(12) C(14) 2.398(6) .
C(12) C(15) 2.757(6) .
C(12) C(16) 2.392(6) .
C(13) C(15) 2.386(7) .
C(13) C(16) 2.771(6) .
C(14) C(16) 2.383(6) .
C(16) C(17) 3.548(5) .
C(17) C(19) 2.402(5) .
C(17) C(20) 2.775(5) .
C(17) C(21) 2.403(5) .
C(18) C(10) 3.582(5) 66503
C(18) C(20) 2.404(6) .
C(18) C(21) 2.768(6) .
C(18) C(22) 2.407(6) .
C(19) C(21) 2.380(6) .
C(19) C(22) 2.762(6) .
C(20) C(22) 2.391(6) .
C(21) O(1) 3.177(5) 54502
C(22) O(1) 3.342(5) 54502
Br(1) H(6) 2.9251 .
Br(1) H(7) 3.5275 .
Br(1) H(12) 3.2697 55502
Br(1) H(13) 3.3843 56501
P(1) H(1) 3.0411 .
P(1) H(7) 2.9246 .
P(1) H(11) 2.8134 .
P(1) H(12) 2.8081 .
P(1) H(16) 2.9194 .
O(1) H(4) 2.5530 56504
O(1) H(5) 2.6183 56504
O(1) H(11) 2.9339 .
O(1) H(12) 2.7619 .
O(1) H(12) 2.8357 55502
O(1) H(13) 2.4877 55502
C(1) H(1) 3.1498 .
C(1) H(3) 3.5539 56503
C(1) H(6) 2.6640 .
C(1) H(7) 2.9053 .
C(1) H(15) 3.4252 66503
C(2) H(1) 2.0723 .
C(2) H(7) 2.6446 .
C(2) H(12) 3.5888 .
C(3) H(2) 2.5873 .
C(3) H(7) 3.3210 .
C(3) H(16) 3.0566 66503
C(4) H(1) 2.7317 .
C(4) H(3) 1.9804 .
C(4) H(4) 3.2608 .
C(4) H(16) 2.8481 66503
C(5) H(2) 1.9750 .
C(5) H(4) 1.9593 .
C(5) H(5) 3.2807 .
C(5) H(13) 3.2803 45404
C(5) H(16) 3.4984 66503
C(6) H(2) 3.2627 .
C(6) H(3) 1.9693 .
C(6) H(5) 1.9812 .
C(6) H(6) 3.2855 .
C(6) H(11) 3.1641 46404
C(6) H(12) 3.1630 56503
C(6) H(13) 3.5100 45404
C(7) H(1) 3.5732 56503
C(7) H(3) 3.2889 .
C(7) H(4) 1.9778 .
C(7) H(6) 1.9699 .
C(7) H(11) 3.3677 46404
C(7) H(15) 3.5630 66503
C(8) H(2) 3.4759 56503
C(8) H(4) 3.2744 .
C(8) H(5) 1.9626 .
C(8) H(15) 3.1524 66503
C(9) H(1) 3.2069 .
C(9) H(2) 3.3501 .
C(9) H(2) 3.3760 56503
C(9) H(5) 3.2679 .
C(9) H(6) 1.9856 .
C(9) H(15) 2.9920 66503
C(9) H(16) 3.5412 66503
C(10) H(1) 2.0676 .
C(10) H(2) 1.9623 .
C(10) H(3) 3.2717 .
C(10) H(6) 3.3643 .
C(10) H(15) 3.3350 66503
C(10) H(16) 2.8183 66503
C(11) H(2) 3.4919 66503
C(11) H(7) 2.0111 .
C(11) H(8) 3.2536 .
C(11) H(10) 3.2412 .
C(11) H(11) 2.0260 .
C(11) H(14) 3.1930 56501
C(11) H(16) 2.7851 .
C(12) H(1) 3.3029 66503
C(12) H(2) 3.2202 66503
C(12) H(8) 2.0352 .
C(12) H(9) 3.2390 .
C(12) H(11) 3.2328 .
C(12) H(14) 3.1087 56501
C(12) H(16) 3.2061 .
C(13) H(1) 3.3370 66503
C(13) H(2) 2.8462 66503
C(13) H(7) 2.0275 .
C(13) H(9) 2.0139 .
C(13) H(10) 3.2229 .
C(13) H(14) 2.9832 56501
C(13) H(15) 3.4113 56501
C(14) H(2) 2.7623 66503
C(14) H(7) 3.2369 .
C(14) H(8) 2.0216 .
C(14) H(10) 1.9945 .
C(14) H(11) 3.2186 .
C(14) H(14) 2.9290 56501
C(14) H(15) 3.2391 56501
C(15) H(2) 3.0495 66503
C(15) H(3) 3.3584 66503
C(15) H(8) 3.2249 .
C(15) H(9) 1.9947 .
C(15) H(11) 2.0124 .
C(15) H(14) 3.0222 56501
C(16) H(2) 3.4085 66503
C(16) H(4) 3.3963 56504
C(16) H(7) 3.2333 .
C(16) H(9) 3.2195 .
C(16) H(10) 2.0098 .
C(16) H(14) 3.1448 56501
C(16) H(16) 3.3496 .
C(17) H(1) 2.6909 .
C(17) H(10) 3.0018 64502
C(17) H(11) 3.4377 .
C(17) H(12) 2.0271 .
C(17) H(13) 3.2408 .
C(17) H(15) 3.2412 .
C(17) H(16) 2.0261 .
C(18) H(1) 2.9847 .
C(18) H(7) 3.3878 66503
C(18) H(10) 3.0096 64502
C(18) H(12) 3.2471 .
C(18) H(14) 3.2423 .
C(18) H(15) 2.0190 .
C(19) H(7) 3.1244 66503
C(19) H(10) 3.1120 64502
C(19) H(11) 3.4498 64502
C(19) H(13) 3.2182 .
C(19) H(14) 2.0131 .
C(19) H(16) 2.0239 .
C(20) H(3) 3.3029 55504
C(20) H(10) 3.2178 64502
C(20) H(12) 3.2269 .
C(20) H(13) 2.0004 .
C(20) H(15) 2.0103 .
C(20) H(16) 3.2421 .
C(21) H(3) 2.8650 55504
C(21) H(5) 3.5487 56503
C(21) H(10) 3.2081 64502
C(21) H(12) 2.0152 .
C(21) H(14) 2.0041 .
C(21) H(15) 3.2172 .
C(22) H(1) 3.1397 .
C(22) H(4) 3.1414 56503
C(22) H(10) 3.0855 64502
C(22) H(13) 2.0116 .
C(22) H(14) 3.2287 .
C(22) H(16) 3.2486 .
H(1) C(7) 3.5732 56503
H(1) C(12) 3.3029 66503
H(1) C(13) 3.3370 66503
H(2) C(8) 3.4759 56503
H(2) C(9) 3.3760 56503
H(2) C(11) 3.4919 66503
H(2) C(12) 3.2202 66503
H(2) C(13) 2.8462 66503
H(2) C(14) 2.7623 66503
H(2) C(15) 3.0495 66503
H(2) C(16) 3.4085 66503
H(3) C(1) 3.5539 56503
H(3) C(15) 3.3584 66503
H(3) C(20) 3.3029 45404
H(3) C(21) 2.8650 45404
H(4) O(1) 2.5530 46404
H(4) C(16) 3.3963 46404
H(4) C(22) 3.1414 56503
H(5) O(1) 2.6183 46404
H(5) C(21) 3.5487 56503
H(7) C(18) 3.3878 66503
H(7) C(19) 3.1244 66503
H(10) C(17) 3.0018 65502
H(10) C(18) 3.0096 65502
H(10) C(19) 3.1120 65502
H(10) C(20) 3.2178 65502
H(10) C(21) 3.2081 65502
H(10) C(22) 3.0855 65502
H(11) C(6) 3.1641 56504
H(11) C(7) 3.3677 56504
H(11) C(19) 3.4498 65502
H(12) Br(1) 3.2697 54502
H(12) O(1) 2.8357 54502
H(12) C(6) 3.1630 56503
H(13) Br(1) 3.3843 54501
H(13) O(1) 2.4877 54502
H(13) C(5) 3.2803 55504
H(13) C(6) 3.5100 55504
H(14) C(11) 3.1930 54501
H(14) C(12) 3.1087 54501
H(14) C(13) 2.9832 54501
H(14) C(14) 2.9290 54501
H(14) C(15) 3.0222 54501
H(14) C(16) 3.1448 54501
H(15) C(1) 3.4252 66503
H(15) C(7) 3.5630 66503
H(15) C(8) 3.1524 66503
H(15) C(9) 2.9920 66503
H(15) C(10) 3.3350 66503
H(15) C(13) 3.4113 54501
H(15) C(14) 3.2391 54501
H(16) C(3) 3.0566 66503
H(16) C(4) 2.8481 66503
H(16) C(5) 3.4984 66503
H(16) C(9) 3.5412 66503
H(16) C(10) 2.8183 66503

loop_
_geom_torsion_atom_site_label_1
_geom_torsion_atom_site_label_2
_geom_torsion_atom_site_label_3
_geom_torsion_atom_site_label_4
_geom_torsion
O(1) P(1) C(2) C(1) 53.5(4)
O(1) P(1) C(2) C(3) -126.7(3)
C(11) P(1) C(2) C(1) -71.4(4)
C(11) P(1) C(2) C(3) 108.4(3)
C(17) P(1) C(2) C(1) 176.3(3)
C(17) P(1) C(2) C(3) -4.0(3)
O(1) P(1) C(11) C(12) -132.3(3)
O(1) P(1) C(11) C(16) 46.4(3)
C(2) P(1) C(11) C(12) -6.3(3)
C(2) P(1) C(11) C(16) 172.4(3)
C(17) P(1) C(11) C(12) 102.8(3)
C(17) P(1) C(11) C(16) -78.5(3)
O(1) P(1) C(17) C(18) -150.5(3)
O(1) P(1) C(17) C(22) 34.7(3)
C(2) P(1) C(17) C(18) 85.5(3)
C(2) P(1) C(17) C(22) -89.4(3)
C(11) P(1) C(17) C(18) -25.3(3)
C(11) P(1) C(17) C(22) 159.8(2)
Br(1) C(1) C(2) P(1) -1.0(5)
Br(1) C(1) C(2) C(3) 179.2(3)
C(9) C(1) C(2) P(1) 178.5(3)
C(9) C(1) C(2) C(3) -1.3(4)
Br(1) C(1) C(9) C(8) 2.8(6)
Br(1) C(1) C(9) C(10) -179.6(3)
C(2) C(1) C(9) C(8) -176.7(4)
C(2) C(1) C(9) C(10) 0.9(4)
P(1) C(2) C(3) C(10) -178.7(3)
C(1) C(2) C(3) C(10) 1.1(4)
C(2) C(3) C(10) C(4) 177.2(4)
C(2) C(3) C(10) C(9) -0.6(4)
C(10) C(4) C(5) C(6) -0.9(7)
C(5) C(4) C(10) C(3) -174.6(4)
C(5) C(4) C(10) C(9) 2.8(7)
C(4) C(5) C(6) C(7) -2.3(7)
C(5) C(6) C(7) C(8) 1.4(7)
C(6) C(7) C(8) C(9) 2.3(7)
C(7) C(8) C(9) C(1) 174.1(4)
C(7) C(8) C(9) C(10) -3.0(7)
C(1) C(9) C(10) C(3) -0.2(4)
C(1) C(9) C(10) C(4) -177.9(4)
C(8) C(9) C(10) C(3) 177.4(4)
C(8) C(9) C(10) C(4) -0.3(6)
P(1) C(11) C(12) C(13) 178.4(3)
C(16) C(11) C(12) C(13) -0.2(5)
P(1) C(11) C(16) C(15) -178.9(3)
C(12) C(11) C(16) C(15) -0.1(4)
C(11) C(12) C(13) C(14) -0.1(5)
C(12) C(13) C(14) C(15) 0.8(6)
C(13) C(14) C(15) C(16) -1.2(7)
C(14) C(15) C(16) C(11) 0.8(6)
P(1) C(17) C(18) C(19) -174.1(3)
C(22) C(17) C(18) C(19) 0.7(5)
P(1) C(17) C(22) C(21) 173.2(3)
C(18) C(17) C(22) C(21) -1.9(5)
C(17) C(18) C(19) C(20) 0.5(6)
C(18) C(19) C(20) C(21) -0.4(6)
C(19) C(20) C(21) C(22) -0.8(6)
C(20) C(21) C(22) C(17) 1.9(6)
